data_4346828
loop_
_publ_author_name
'Yan, Zhi-Hao'
'Li, Xiao-Yu'
'Liu, Li-Wei'
'Yu, Si-Qi'
'Wang, Xing-Po'
'Sun, Di'

_publ_section_title
;
 Single-Crystal to Single-Crystal Phase Transition and Segmented
 Thermochromic Luminescence in a Dynamic 3D Interpenetrated Ag(I)
 Coordination Network.
;
_journal_issue 3
_journal_name_full 'Inorganic chemistry'
_journal_page_first 1096
_journal_page_last 1101
_journal_paper_doi 10.1021/acs.inorgchem.5b02200
_journal_volume 55
_journal_year 2016
_chemical_formula_moiety 'C12 H8 Ag2 N2 O4, H2 O'
_chemical_formula_sum 'C12 H10 Ag2 N2 O5'
_chemical_formula_weight 477.96
_space_group_crystal_system orthorhombic
_space_group_IT_number 73
_space_group_name_Hall '-I 2b 2c'
_space_group_name_H-M_alt 'I b c a'
_atom_sites_solution_hydrogens geom
_atom_sites_solution_primary direct
_atom_sites_solution_secondary difmap
_audit_creation_method SHELXL-97
_cell_angle_alpha 90.00
_cell_angle_beta 90.00
_cell_angle_gamma 90.00
_cell_formula_units_Z 16
_cell_length_a 7.1620(5)
_cell_length_b 23.7651(15)
_cell_length_c 30.7049(19)
_cell_measurement_temperature 148(2)
_cell_volume 5226.1(6)
_computing_structure_refinement 'SHELXL-97 (Sheldrick, 1997)'
_computing_structure_solution 'SHELXS-97 (Sheldrick, 1990)'
_diffrn_ambient_temperature 148(2)
_diffrn_measured_fraction_theta_full 0.999
_diffrn_measured_fraction_theta_max 0.999
_diffrn_measurement_device_type 'Bruker Apex II'
_diffrn_radiation_monochromator graphite
_diffrn_radiation_source 'fine-focus sealed tube'
_diffrn_radiation_type MoK\a
_diffrn_radiation_wavelength 0.71073
_diffrn_reflns_av_R_equivalents 0.0234
_diffrn_reflns_av_sigmaI/netI 0.0174
_diffrn_reflns_limit_h_max 8
_diffrn_reflns_limit_h_min -8
_diffrn_reflns_limit_k_max 28
_diffrn_reflns_limit_k_min -27
_diffrn_reflns_limit_l_max 36
_diffrn_reflns_limit_l_min -27
_diffrn_reflns_number 12056
_diffrn_reflns_theta_full 25.00
_diffrn_reflns_theta_max 25.00
_diffrn_reflns_theta_min 1.33
_exptl_absorpt_coefficient_mu 3.020
_exptl_absorpt_correction_T_max 0.5189
_exptl_absorpt_correction_T_min 0.4643
_exptl_absorpt_correction_type multi-scan
_exptl_absorpt_process_details sadabs
_exptl_crystal_colour colorless
_exptl_crystal_density_diffrn 2.430
_exptl_crystal_density_method 'not measured'
_exptl_crystal_description rod
_exptl_crystal_F_000 3680
_exptl_crystal_size_max 0.30
_exptl_crystal_size_mid 0.25
_exptl_crystal_size_min 0.25
_refine_diff_density_max 1.237
_refine_diff_density_min -0.903
_refine_diff_density_rms 0.122
_refine_ls_extinction_method none
_refine_ls_goodness_of_fit_ref 1.323
_refine_ls_hydrogen_treatment constr
_refine_ls_matrix_type full
_refine_ls_number_parameters 190
_refine_ls_number_reflns 2315
_refine_ls_number_restraints 0
_refine_ls_restrained_S_all 1.323
_refine_ls_R_factor_all 0.0408
_refine_ls_R_factor_gt 0.0390
_refine_ls_shift/su_max 0.001
_refine_ls_shift/su_mean 0.000
_refine_ls_structure_factor_coef Fsqd
_refine_ls_weighting_details 'calc w=1/[\s^2^(Fo^2^)+(0.0087P)^2^+73.8673P] where P=(Fo^2^+2Fc^2^)/3'
_refine_ls_weighting_scheme calc
_refine_ls_wR_factor_gt 0.0803
_refine_ls_wR_factor_ref 0.0811
_reflns_number_gt 2218
_reflns_number_total 2315
_reflns_threshold_expression >2sigma(I)
_cod_data_source_file ic5b02200_si_002.cif
_cod_data_source_block p-148K
_cod_database_code 4346828

loop_
_symmetry_equiv_pos_as_xyz
'x, y, z'
'-x+1/2, -y, z+1/2'
'-x, y+1/2, -z+1/2'
'x+1/2, -y+1/2, -z'
'x+1/2, y+1/2, z+1/2'
'-x+1, -y+1/2, z+1'
'-x+1/2, y+1, -z+1'
'x+1, -y+1, -z+1/2'
'-x, -y, -z'
'x-1/2, y, -z-1/2'
'x, -y-1/2, z-1/2'
'-x-1/2, y-1/2, z'
'-x+1/2, -y+1/2, -z+1/2'
'x, y+1/2, -z'
'x+1/2, -y, z'
'-x, y, z+1/2'

loop_
_atom_site_label
_atom_site_type_symbol
_atom_site_fract_x
_atom_site_fract_y
_atom_site_fract_z
_atom_site_U_iso_or_equiv
_atom_site_adp_type
_atom_site_occupancy
_atom_site_symmetry_multiplicity
_atom_site_calc_flag
_atom_site_refinement_flags
Ag1 Ag 0.19536(6) 0.770039(18) 0.290749(14) 0.02677(14) Uani 1 1 d .
Ag2 Ag 0.53163(11) 0.44291(2) 0.484199(16) 0.0526(2) Uani 1 1 d .
O1 O 0.3451(6) 0.69591(16) 0.31410(13) 0.0291(10) Uani 1 1 d .
O2 O 0.4533(6) 0.66706(17) 0.24915(14) 0.0322(10) Uani 1 1 d .
O3 O 0.4822(7) 0.58797(18) 0.44675(13) 0.0333(10) Uani 1 1 d .
O4 O 0.6604(7) 0.51114(19) 0.44156(15) 0.0429(12) Uani 1 1 d .
N1 N 0.1075(7) 0.81238(19) 0.35755(15) 0.0241(10) Uani 1 1 d .
N2 N 0.0168(7) 0.8742(2) 0.43163(16) 0.0281(11) Uani 1 1 d .
C1 C -0.0011(9) 0.8582(2) 0.3554(2) 0.0274(13) Uani 1 1 d .
H1 H -0.0486 0.8702 0.3281 0.033 Uiso 1 1 calc R
C2 C -0.0450(8) 0.8883(2) 0.3927(2) 0.0279(13) Uani 1 1 d .
H2 H -0.1230 0.9204 0.3901 0.033 Uiso 1 1 calc R
C3 C 0.1228(9) 0.8282(2) 0.43352(19) 0.0294(14) Uani 1 1 d .
H3 H 0.1684 0.8161 0.4610 0.035 Uiso 1 1 calc R
C4 C 0.1685(9) 0.7976(2) 0.39699(19) 0.0277(13) Uani 1 1 d .
H4 H 0.2453 0.7652 0.3999 0.033 Uiso 1 1 calc R
C5 C 0.4347(8) 0.6637(2) 0.29000(19) 0.0242(12) Uani 1 1 d .
C6 C 0.5307(8) 0.6144(2) 0.31172(18) 0.0224(12) Uani 1 1 d .
C7 C 0.6402(8) 0.5770(2) 0.2878(2) 0.0272(13) Uani 1 1 d .
H7 H 0.6515 0.5812 0.2571 0.033 Uiso 1 1 calc R
C8 C 0.7324(9) 0.5336(3) 0.3088(2) 0.0311(14) Uani 1 1 d .
H8 H 0.8077 0.5082 0.2926 0.037 Uiso 1 1 calc R
C9 C 0.7152(8) 0.5272(2) 0.3527(2) 0.0288(13) Uani 1 1 d .
H9 H 0.7802 0.4975 0.3668 0.035 Uiso 1 1 calc R
C10 C 0.6049(8) 0.5632(2) 0.37750(19) 0.0245(12) Uani 1 1 d .
C11 C 0.5142(8) 0.6074(2) 0.35658(18) 0.0214(12) Uani 1 1 d .
H11 H 0.4406 0.6330 0.3730 0.026 Uiso 1 1 calc R
C12 C 0.5823(9) 0.5539(3) 0.4252(2) 0.0291(14) Uani 1 1 d .
O1W O 0.3781(8) 0.70385(19) 0.46533(16) 0.0474(13) Uani 1 1 d .
H1WA H 0.4158 0.6768 0.4596 0.057 Uiso 1 1 d R
H1WB H 0.3306 0.7006 0.4906 0.057 Uiso 0.50 1 d PR
H1WC H 0.4408 0.7304 0.4657 0.057 Uiso 0.50 1 d PR

loop_
_atom_site_aniso_label
_atom_site_aniso_U_11
_atom_site_aniso_U_22
_atom_site_aniso_U_33
_atom_site_aniso_U_23
_atom_site_aniso_U_13
_atom_site_aniso_U_12
Ag1 0.0323(3) 0.0256(2) 0.0224(2) 0.00414(18) 0.00039(19) 0.0026(2)
Ag2 0.1070(6) 0.0258(3) 0.0252(3) 0.0021(2) 0.0034(3) -0.0024(3)
O1 0.040(3) 0.025(2) 0.023(2) 0.0077(17) -0.0019(19) 0.007(2)
O2 0.039(3) 0.039(2) 0.019(2) 0.0081(19) 0.0020(19) 0.003(2)
O3 0.051(3) 0.027(2) 0.022(2) 0.0088(18) -0.007(2) -0.004(2)
O4 0.046(3) 0.037(3) 0.046(3) 0.022(2) -0.011(2) 0.002(2)
N1 0.026(3) 0.021(2) 0.026(3) 0.003(2) -0.001(2) 0.000(2)
N2 0.032(3) 0.023(2) 0.029(3) -0.004(2) 0.004(2) -0.006(2)
C1 0.029(3) 0.024(3) 0.029(3) 0.002(2) -0.005(3) -0.005(3)
C2 0.024(3) 0.025(3) 0.034(3) -0.003(3) -0.002(3) -0.003(3)
C3 0.041(4) 0.027(3) 0.020(3) 0.003(2) -0.003(3) -0.007(3)
C4 0.033(3) 0.023(3) 0.028(3) 0.008(2) -0.003(3) 0.002(3)
C5 0.019(3) 0.027(3) 0.027(3) 0.006(2) -0.003(3) -0.004(2)
C6 0.021(3) 0.020(3) 0.025(3) 0.003(2) -0.005(2) -0.006(2)
C7 0.026(3) 0.027(3) 0.028(3) -0.002(2) 0.000(3) -0.006(3)
C8 0.025(3) 0.027(3) 0.041(4) -0.003(3) 0.000(3) 0.001(3)
C9 0.025(3) 0.023(3) 0.039(3) 0.009(3) -0.007(3) -0.005(3)
C10 0.022(3) 0.018(3) 0.033(3) 0.008(2) -0.005(3) -0.006(2)
C11 0.018(3) 0.019(3) 0.027(3) 0.003(2) -0.001(2) -0.006(2)
C12 0.030(3) 0.026(3) 0.031(3) 0.010(3) -0.013(3) -0.008(3)
O1W 0.064(3) 0.027(2) 0.052(3) 0.003(2) 0.004(3) 0.006(2)

loop_
_atom_type_symbol
_atom_type_description
_atom_type_scat_dispersion_real
_atom_type_scat_dispersion_imag
_atom_type_scat_source
C C 0.0033 0.0016 'International Tables Vol C Tables 4.2.6.8 and 6.1.1.4'
H H 0.0000 0.0000 'International Tables Vol C Tables 4.2.6.8 and 6.1.1.4'
Ag Ag -0.8971 1.1015 'International Tables Vol C Tables 4.2.6.8 and 6.1.1.4'
N N 0.0061 0.0033 'International Tables Vol C Tables 4.2.6.8 and 6.1.1.4'
O O 0.0106 0.0060 'International Tables Vol C Tables 4.2.6.8 and 6.1.1.4'

loop_
_geom_angle_atom_site_label_1
_geom_angle_atom_site_label_2
_geom_angle_atom_site_label_3
_geom_angle
_geom_angle_site_symmetry_1
_geom_angle_site_symmetry_3
O1 Ag1 O2 164.98(16) . 13_565
O1 Ag1 N1 100.89(15) . .
O2 Ag1 N1 93.72(16) 13_565 .
O1 Ag1 Ag1 83.18(11) . 13_565
O2 Ag1 Ag1 82.45(11) 13_565 13_565
N1 Ag1 Ag1 174.83(11) . 13_565
O1 Ag1 Ag1 101.84(12) . 6_464
O2 Ag1 Ag1 76.21(12) 13_565 6_464
N1 Ag1 Ag1 83.42(12) . 6_464
Ag1 Ag1 Ag1 98.95(2) 13_565 6_464
O3 Ag2 O4 142.45(17) 9_666 .
O3 Ag2 N2 114.84(17) 9_666 12_655
O4 Ag2 N2 99.27(18) . 12_655
O3 Ag2 Ag2 89.03(11) 9_666 9_666
O4 Ag2 Ag2 65.93(13) . 9_666
N2 Ag2 Ag2 149.54(13) 12_655 9_666
O3 Ag2 Ag2 76.26(13) 9_666 7_645
O4 Ag2 Ag2 77.51(12) . 7_645
N2 Ag2 Ag2 110.41(13) 12_655 7_645
Ag2 Ag2 Ag2 92.85(3) 9_666 7_645
C5 O1 Ag1 123.7(4) . .
C5 O2 Ag1 122.9(4) . 13_565
C12 O3 Ag2 108.0(3) . 9_666
C12 O4 Ag2 128.4(4) . .
C4 N1 C1 116.6(5) . .
C4 N1 Ag1 125.9(4) . .
C1 N1 Ag1 117.2(4) . .
C2 N2 C3 116.0(5) . .
C2 N2 Ag2 113.7(4) . 12_665
C3 N2 Ag2 129.2(4) . 12_665
N1 C1 C2 120.7(6) . .
N1 C1 H1 119.6 . .
C2 C1 H1 119.6 . .
N2 C2 C1 122.8(6) . .
N2 C2 H2 118.6 . .
C1 C2 H2 118.6 . .
N2 C3 C4 122.3(6) . .
N2 C3 H3 118.9 . .
C4 C3 H3 118.9 . .
N1 C4 C3 121.5(6) . .
N1 C4 H4 119.3 . .
C3 C4 H4 119.3 . .
O1 C5 O2 127.4(5) . .
O1 C5 C6 116.7(5) . .
O2 C5 C6 116.0(5) . .
C11 C6 C7 119.6(5) . .
C11 C6 C5 119.3(5) . .
C7 C6 C5 121.1(5) . .
C8 C7 C6 119.7(6) . .
C8 C7 H7 120.1 . .
C6 C7 H7 120.1 . .
C9 C8 C7 120.1(6) . .
C9 C8 H8 119.9 . .
C7 C8 H8 119.9 . .
C8 C9 C10 121.6(6) . .
C8 C9 H9 119.2 . .
C10 C9 H9 119.2 . .
C9 C10 C11 118.5(5) . .
C9 C10 C12 120.5(5) . .
C11 C10 C12 121.0(5) . .
C10 C11 C6 120.4(5) . .
C10 C11 H11 119.8 . .
C6 C11 H11 119.8 . .
O4 C12 O3 123.8(6) . .
O4 C12 C10 117.6(6) . .
O3 C12 C10 118.6(5) . .
H1WA O1W H1WB 107.1 . .
H1WA O1W H1WC 120.9 . .
H1WB O1W H1WC 107.1 . .

loop_
_geom_bond_atom_site_label_1
_geom_bond_atom_site_label_2
_geom_bond_distance
_geom_bond_site_symmetry_2
Ag1 O1 2.184(4) .
Ag1 O2 2.207(4) 13_565
Ag1 N1 2.370(5) .
Ag1 Ag1 2.7896(9) 13_565
Ag1 Ag1 2.9560(10) 6_464
Ag2 O3 2.246(4) 9_666
Ag2 O4 2.279(4) .
Ag2 N2 2.321(5) 12_655
Ag2 Ag2 2.9170(11) 9_666
Ag2 Ag2 3.2751(16) 7_645
O1 C5 1.242(7) .
O2 C5 1.264(7) .
O2 Ag1 2.206(4) 13_565
O3 C12 1.268(8) .
O3 Ag2 2.246(4) 9_666
O4 C12 1.263(7) .
N1 C4 1.335(7) .
N1 C1 1.339(8) .
N2 C2 1.316(8) .
N2 C3 1.333(8) .
N2 Ag2 2.321(5) 12_665
C1 C2 1.386(8) .
C1 H1 0.9500 .
C2 H2 0.9500 .
C3 C4 1.377(8) .
C3 H3 0.9500 .
C4 H4 0.9500 .
C5 C6 1.515(8) .
C6 C11 1.392(8) .
C6 C7 1.395(8) .
C7 C8 1.385(9) .
C7 H7 0.9500 .
C8 C9 1.362(9) .
C8 H8 0.9500 .
C9 C10 1.391(9) .
C9 H9 0.9500 .
C10 C11 1.392(8) .
C10 C12 1.490(8) .
C11 H11 0.9500 .
O1W H1WA 0.7196 .
O1W H1WB 0.8501 .
O1W H1WC 0.7746 .
